data_2006309
loop_
_publ_author_name
'Yamagata, Tsuneaki'
'Okiyama, Hiroshi'
'Imoto, Hideo'
'Saito, Taro'

_publ_section_title
;<i>trans</i>-[(Mo~6~Cl~8~)(C~7~H~7~)~4~{P(<i>n</i>-C~4~H~9~)~3~}~2~] and
 <i>trans</i>-[(Mo~6~Cl~8~)(C~8~H~5~)~4~{P(<i>n</i>-C~5~H~11~)~3~}~2~].2C~7~H~8~
;
_journal_issue 7
_journal_name_full 'Acta Crystallographica Section C'
_journal_page_first 859
_journal_page_last 862
_journal_paper_doi 10.1107/S0108270197002266
_journal_volume 53
_journal_year 1997
_chemical_formula_iupac '[(Mo6 Cl8)(C7 H7)4 (C12 H27 P)2]'
_chemical_formula_moiety '[(Mo6 Cl8)(C7 H7)4 {P(C4 H9)3}2]'
_chemical_formula_structural '(Mo6 Cl8) (C H2 C6 H5)4 (P (C4 H9)3 )2'
_chemical_formula_sum 'C52 H82 Cl8 Mo6 P2'
_chemical_formula_weight 1628.43
_chemical_name_systematic
;
trans-Bis(tributylphosphine-1\kP)-tetra(benzyl-1\kC)-octa-
\m3-chloro-octahedro-hexamolybdenum(12 Mo-Mo)
;
_space_group_IT_number 14
_symmetry_cell_setting monoclinic
_symmetry_space_group_name_Hall '-P 2yn'
_symmetry_space_group_name_H-M 'P 1 21/n 1'
_atom_type_scat_source 'Int. Tables Vol IV Tables 2.2B'
_cell_angle_alpha 90.0
_cell_angle_beta 94.14(7)
_cell_angle_gamma 90.0
_cell_formula_units_Z 2.00
_cell_length_a 10.033(9)
_cell_length_b 20.540(18)
_cell_length_c 15.464(17)
_cell_measurement_reflns_used 59
_cell_measurement_temperature 294.0(10)
_cell_measurement_theta_max 12.21
_cell_measurement_theta_min 8.86
_cell_volume 3178(5)
_computing_cell_refinement AFD
_computing_data_collection 'AFD (Rigaku Corporation, 1985)'
_computing_data_reduction AFD
_computing_molecular_graphics 'ORTEPII (Johnson, 1976)'
_computing_structure_refinement 'ANYBLK (Imoto, 1996)'
_computing_structure_solution 'SHELXS86 (Sheldrick, 1985)'
_diffrn_ambient_temperature 293(2)
_diffrn_measurement_device Rigaku_AFC4R
_diffrn_measurement_method \w-2\q
_diffrn_radiation_monochromator graphite
_diffrn_radiation_source Rigaku_rotating_anode
_diffrn_radiation_type Mo_K\a
_diffrn_radiation_wavelength 0.71069
_diffrn_reflns_av_R_equivalents 0.05
_diffrn_reflns_limit_h_max 13
_diffrn_reflns_limit_h_min -13
_diffrn_reflns_limit_k_max 26
_diffrn_reflns_limit_k_min 0
_diffrn_reflns_limit_l_max 20
_diffrn_reflns_limit_l_min 0
_diffrn_reflns_number 7721
_diffrn_reflns_theta_max 27.5
_diffrn_reflns_theta_min 0.0
_diffrn_standards_decay_% 0
_diffrn_standards_interval_count 100
_diffrn_standards_number 3
_exptl_absorpt_coefficient_mu 1.567
_exptl_absorpt_correction_T_max 0.894
_exptl_absorpt_correction_T_min 0.822
_exptl_absorpt_correction_type 'empirical via \y scan (North, Phillips & Mathews, 1968)'
_exptl_crystal_colour 'deep orange red'
_exptl_crystal_density_diffrn 1.702
_exptl_crystal_density_method not_measured
_exptl_crystal_description prism
_exptl_crystal_F_000 1624.0
_exptl_crystal_size_max 0.43
_exptl_crystal_size_mid 0.10
_exptl_crystal_size_min 0.07
_refine_diff_density_max 0.977
_refine_diff_density_min -0.930
_refine_ls_extinction_method none
_refine_ls_goodness_of_fit_obs 1.111
_refine_ls_hydrogen_treatment noref
_refine_ls_matrix_type full
_refine_ls_number_parameters 307
_refine_ls_number_reflns 2556
_refine_ls_R_factor_obs .0620
_refine_ls_shift/esd_max 0.0
_refine_ls_structure_factor_coef F
_refine_ls_weighting_details 'w = 1/\s^2^(F)'
_refine_ls_weighting_scheme calc
_refine_ls_wR_factor_obs .0452
_reflns_number_observed 2556
_reflns_number_total 7314
_reflns_observed_criterion refl_observed_if_F_>_4.0_sigma(F)
_cod_data_source_file fr1022.cif
_cod_data_source_block 1
_cod_depositor_comments
;
The following automatic conversions were performed:

'_refine_ls_weighting_scheme' value 'w = 1/\s^2^(F)' was changed to
'calc'. New tag '_refine_ls_weighting_details' was created. The value
of the new tag was set to 'w = 1/\s^2^(F)'.

Automatic conversion script
Id: cif_fix_values 3143 2015-03-26 13:38:13Z robertas 
;
_cod_original_sg_symbol_H-M 'P 21/n'
_cod_database_code 2006309

loop_
_symmetry_equiv_pos_as_xyz
+X,+Y,+Z
-X,-Y,-Z
1/2-X,1/2+Y,1/2-Z
1/2+X,1/2-Y,1/2+Z

loop_
_atom_site_aniso_label
_atom_site_aniso_U_11
_atom_site_aniso_U_22
_atom_site_aniso_U_33
_atom_site_aniso_U_12
_atom_site_aniso_U_13
_atom_site_aniso_U_23
Mo1 .0398(12) .0294(9) .0310(8) .0008(8) -.0028(8) .0002(7)
Mo2 .0336(8) .0331(9) .0312(8) .0032(9) -.0009(7) -.0007(7)
Mo3 .0364(11) .0278(8) .0308(8) -.0005(7) -.0039(8) -.0031(7)
Cl1 .048(2) .042(2) .033(2) .000(2) .000(2) .000(2)
Cl2 .038(2) .046(2) .043(2) -.001(3) -.008(2) -.003(2)
Cl3 .046(3) .038(2) .046(3) -.013(2) .002(2) .002(2)
Cl4 .053(3) .036(2) .045(3) .007(2) .005(2) -.005(2)
P1 .045(3) .039(2) .041(3) -.006(2) -.006(2) -.007(2)
C1 .053(13) .039(9) .055(11) .013(9) -.001(10) .020(8)
C2 .09(2) .040(10) .038(10) .012(11) -.003(11) .007(8)
C3 .09(2) .071(13) .039(11) .007(12) .007(12) .013(10)
C4 .14(3) .10(2) .06(2) .00(2) .03(2) .023(14)
C5 .21(4) .13(3) .08(2) .02(3) .01(2) -.04(2)
C6 .15(3) .14(2) .06(2) .03(2) -.06(2) -.03(2)
C7 .09(2) .079(15) .046(11) .002(13) -.033(11) -.003(10)
C8 .035(8) .050(10) .042(8) .006(9) -.005(7) -.007(8)
C9 .038(9) .051(10) .060(10) .004(11) .005(7) -.001(11)
C10 .071(14) .055(11) .032(9) .015(10) .001(9) -.004(8)
C11 .09(2) .081(15) .056(13) .011(14) .003(13) -.029(11)
C12 .11(2) .15(2) .037(12) .02(2) .006(13) .021(13)
C13 .14(2) .08(2) .071(15) .02(2) .02(2) .038(13)
C14 .065(14) .058(12) .057(11) -.010(11) .014(10) .000(10)
C15 .068(14) .042(10) .048(10) .001(10) .009(10) -.007(8)
C16 .051(14) .08(2) .10(2) -.028(12) .001(13) .000(13)
C17 .11(2) .08(2) .13(2) -.03(2) .00(2) -.03(2)
C18 .14(2) .26(4) .11(2) -.03(3) .01(2) .09(3)
C19 .058(13) .040(10) .041(10) .004(9) -.012(9) .003(8)
C20 .068(14) .051(11) .042(11) -.004(10) -.015(10) -.009(8)
C21 .12(2) .061(12) .037(10) -.013(13) -.023(12) -.008(9)
C22 .15(2) .08(2) .052(13) .00(2) -.019(14) -.012(11)
C23 .062(13) .046(10) .063(12) .027(10) -.024(10) -.017(9)
C24 .061(13) .043(10) .071(13) .007(10) .011(11) -.032(9)
C25 .07(2) .08(2) .10(2) .002(13) .005(14) -.017(13)
C26 .08(2) .071(14) .15(2) .003(14) .00(2) -.06(2)

loop_
_atom_site_label
_atom_site_fract_x
_atom_site_fract_y
_atom_site_fract_z
_atom_site_U_iso_or_equiv
_atom_site_thermal_displace_type
_atom_site_calc_flag
_atom_site_calc_attached_atom
Mo1 .0531(2) -.05995(7) .08512(9) .0336(9) Uani d .
Mo2 -.16448(13) .00685(8) .04609(8) .0328(8) Uani d .
Mo3 .0651(2) .06689(7) .07139(9) .0319(9) Uani d .
Cl1 -.0439(4) .0136(2) .1904(2) .041(2) Uani d .
Cl2 .2668(4) -.0009(2) .1046(2) .043(2) Uani d .
Cl3 -.1663(5) -.1142(2) .0573(3) .043(2) Uani d .
Cl4 -.1443(5) .1268(2) .0300(3) .045(3) Uani d .
P .1598(5) .1585(2) .1757(3) .042(3) Uani d .
C1 .123(2) -.1359(7) .1851(11) .049(11) Uani d .
C2 .123(2) -.1139(8) .2761(11) .055(12) Uani d .
C3 .008(2) -.1150(9) .3211(11) .068(14) Uani d .
C4 .003(3) -.0916(12) .405(2) .10(2) Uani d .
C5 .116(4) -.065(2) .444(2) .14(3) Uani d .
C6 .229(3) -.0650(14) .4014(14) .12(2) Uani d .
C7 .235(2) -.0873(9) .3185(11) .072(14) Uani d .
C8 -.3698(14) .0114(7) .0937(9) .043(9) Uani d .
C9 -.3764(14) -.0010(9) .1889(10) .050(9) Uani d .
C10 -.356(2) .0468(8) .2499(10) .053(11) Uani d .
C11 -.358(2) .0317(10) .3381(13) .08(2) Uani d .
C12 -.378(3) -.0299(14) .3672(12) .10(2) Uani d .
C13 -.395(3) -.0770(10) .3078(14) .10(2) Uani d .
C14 -.398(2) -.0634(8) .2198(11) .060(12) Uani d .
C15 .288(2) .2083(7) .1323(10) .053(11) Uani d .
C16 .415(2) .1722(10) .1187(14) .080(15) Uani d .
C17 .529(3) .2120(11) .085(2) .11(2) Uani d .
C18 .511(4) .225(2) -.002(2) .17(3) Uani d .
C19 .231(2) .1241(7) .2781(10) .047(10) Uani d .
C20 .297(2) .1723(8) .3420(11) .055(11) Uani d .
C21 .355(2) .1405(9) .4244(10) .075(13) Uani d .
C22 .423(2) .1885(10) .4862(12) .10(2) Uani d .
C23 .039(2) .2188(8) .2083(11) .058(11) Uani d .
C24 -.075(2) .1931(8) .2587(11) .058(11) Uani d .
C25 -.173(2) .2461(10) .2742(14) .08(2) Uani d .
C26 -.284(2) .2233(10) .326(2) .10(2) Uani d .
H1a .223123 -.150224 .172742 .08 Uiso calc C1
H1b .057085 -.177511 .177163 .08 Uiso calc C1
H3 -.071049 -.132764 .292896 .08 Uiso calc C3
H4 -.077228 -.094179 .434093 .08 Uiso calc C4
H5 .115343 -.046337 .500014 .08 Uiso calc C5
H6 .308367 -.048728 .430686 .08 Uiso calc C6
H7 .315669 -.084293 .290497 .08 Uiso calc C7
H8a -.430983 -.02452 .058733 .08 Uiso calc C8
H8b -.409844 .059395 .079631 .08 Uiso calc C8
H10 -.341193 .090365 .232414 .08 Uiso calc C10
H11 -.344197 .065754 .379355 .08 Uiso calc C11
H12 -.379285 -.039064 .427313 .08 Uiso calc C12
H13 -.404432 -.120741 .3262 .08 Uiso calc C13
H14 -.415957 -.097681 .179392 .08 Uiso calc C14
H15a .311632 .247829 .176895 .08 Uiso calc C15
H15b .249518 .22774 .070646 .08 Uiso calc C15
H16a .391114 .133745 .072527 .08 Uiso calc C16
H16b .450582 .151176 .180145 .08 Uiso calc C16
H17a .620783 .185135 .09736 .08 Uiso calc C17
H17b .535778 .257568 .120299 .08 Uiso calc C17
H18a .594769 .253523 -.021309 .08 Uiso calc C18
H18b .50501 .180204 -.037739 .08 Uiso calc C18
H18c .420003 .252638 -.0148 .08 Uiso calc C18
H19a .305532 .08862 .263008 .08 Uiso calc C19
H19b .151711 .100152 .309322 .08 Uiso calc C19
H20a .223177 .207536 .358587 .08 Uiso calc C20
H20b .376588 .19666 .311524 .08 Uiso calc C20
H21a .426421 .104128 .407809 .08 Uiso calc C21
H21b .27475 .117343 .456074 .08 Uiso calc C21
H22a .46285 .163319 .543832 .08 Uiso calc C22
H22b .504283 .211716 .455463 .08 Uiso calc C22
H22c .352609 .224932 .503728 .08 Uiso calc C22
H23a -.004024 .242098 .150268 .08 Uiso calc C23
H23b .0931 .254467 .248554 .08 Uiso calc C23
H24a -.035322 .174115 .320319 .08 Uiso calc C24
H24b -.126249 .154624 .221856 .08 Uiso calc C24
H25a -.21543 .2637 .212376 .08 Uiso calc C25
H25b -.120751 .285347 .308605 .08 Uiso calc C25
H26a -.351685 .263174 .335908 .08 Uiso calc C26
H26b -.337705 .184269 .292503 .08 Uiso calc C26
H26c -.243024 .205916 .388735 .08 Uiso calc C26

loop_
_atom_type_symbol
Mo
Cl
P
C
H

loop_
_geom_angle_atom_site_label_1
_geom_angle_atom_site_label_2
_geom_angle_atom_site_label_3
_geom_angle_site_symmetry_1
_geom_angle_site_symmetry_2
_geom_angle_site_symmetry_3
_geom_angle
_geom_angle_publ_flag
Mo1 Mo1 Mo2 2_657 1_555 1_555 45.08(4) no
Mo1 Mo1 Mo2 2_657 1_555 2_657 44.83(4) no
Mo1 Mo1 Mo3 2_657 1_555 1_555 45.03(4) no
Mo1 Mo1 Mo3 2_657 1_555 2_657 44.95(4) no
Mo1 Mo1 Cl1 2_657 1_555 1_555 87.43(10) no
Mo1 Mo1 Cl2 2_657 1_555 1_555 87.86(12) no
Mo1 Mo1 Cl3 2_657 1_555 1_555 88.22(12) no
Mo1 Mo1 Cl4 2_657 1_555 2_657 87.70(11) no
Mo1 Mo1 C1 2_657 1_555 1_555 177.5(4) no
Mo2 Mo1 Mo2 1_555 1_555 2_657 89.91(6) no
Mo2 Mo1 Mo3 1_555 1_555 1_555 60.06(6) no
Mo2 Mo1 Mo3 1_555 1_555 2_657 60.02(5) no
Mo2 Mo1 Cl1 1_555 1_555 1_555 57.93(10) no
Mo2 Mo1 Cl2 1_555 1_555 1_555 118.38(14) no
Mo2 Mo1 Cl3 1_555 1_555 1_555 58.58(12) no
Mo2 Mo1 Cl4 1_555 1_555 2_657 118.12(14) no
Mo2 Mo1 C1 1_555 1_555 1_555 136.8(4) no
Mo2 Mo1 Mo3 2_657 1_555 1_555 59.92(5) no
Mo2 Mo1 Mo3 2_657 1_555 2_657 59.87(5) no
Mo2 Mo1 Cl1 2_657 1_555 1_555 117.73(10) no
Mo2 Mo1 Cl2 2_657 1_555 1_555 58.27(10) no
Mo2 Mo1 Cl3 2_657 1_555 1_555 118.38(12) no
Mo2 Mo1 Cl4 2_657 1_555 2_657 58.27(10) no
Mo2 Mo1 C1 2_657 1_555 1_555 133.2(4) no
Mo3 Mo1 Mo3 1_555 1_555 2_657 89.98(7) no
Mo3 Mo1 Cl1 1_555 1_555 1_555 57.83(10) no
Mo3 Mo1 Cl2 1_555 1_555 1_555 58.34(12) no
Mo3 Mo1 Cl3 1_555 1_555 1_555 118.63(14) no
Mo3 Mo1 Cl4 1_555 1_555 2_657 118.17(11) no
Mo3 Mo1 C1 1_555 1_555 1_555 136.5(5) no
Mo3 Mo1 Cl1 2_657 1_555 1_555 117.92(11) no
Mo3 Mo1 Cl2 2_657 1_555 1_555 118.13(12) no
Mo3 Mo1 Cl3 2_657 1_555 1_555 58.51(11) no
Mo3 Mo1 Cl4 2_657 1_555 2_657 58.11(13) no
Mo3 Mo1 C1 2_657 1_555 1_555 133.4(5) no
Cl1 Mo1 Cl2 1_555 1_555 1_555 89.95(14) no
Cl1 Mo1 Cl3 1_555 1_555 1_555 90.14(15) no
Cl1 Mo1 Cl4 1_555 1_555 2_657 175.12(14) no
Cl1 Mo1 C1 1_555 1_555 1_555 95.0(4) no
Cl2 Mo1 Cl3 1_555 1_555 1_555 176.1(2) no
Cl2 Mo1 Cl4 1_555 1_555 2_657 89.8(2) no
Cl2 Mo1 C1 1_555 1_555 1_555 91.9(5) no
Cl3 Mo1 Cl4 1_555 1_555 2_657 89.7(2) no
Cl3 Mo1 C1 1_555 1_555 1_555 92.0(5) no
Cl4 Mo1 C1 2_657 1_555 1_555 89.8(4) no
Mo1 Mo2 Mo1 1_555 1_555 2_657 90.09(6) no
Mo1 Mo2 Mo2 1_555 1_555 2_657 45.17(4) no
Mo1 Mo2 Mo3 1_555 1_555 1_555 60.07(5) no
Mo1 Mo2 Mo3 1_555 1_555 2_657 60.17(5) no
Mo1 Mo2 Cl1 1_555 1_555 1_555 58.18(10) no
Mo1 Mo2 Cl2 1_555 1_555 2_657 118.27(13) no
Mo1 Mo2 Cl3 1_555 1_555 1_555 58.00(13) no
Mo1 Mo2 Cl4 1_555 1_555 1_555 118.09(14) no
Mo1 Mo2 C8 1_555 1_555 1_555 136.0(4) no
Mo1 Mo2 Mo2 2_657 1_555 2_657 44.92(4) no
Mo1 Mo2 Mo3 2_657 1_555 1_555 60.02(5) no
Mo1 Mo2 Mo3 2_657 1_555 2_657 59.93(4) no
Mo1 Mo2 Cl1 2_657 1_555 1_555 117.92(12) no
Mo1 Mo2 Cl2 2_657 1_555 2_657 57.62(11) no
Mo1 Mo2 Cl3 2_657 1_555 1_555 118.29(12) no
Mo1 Mo2 Cl4 2_657 1_555 1_555 57.86(10) no
Mo1 Mo2 C8 2_657 1_555 1_555 133.6(4) no
Mo2 Mo2 Mo3 2_657 1_555 1_555 45.04(4) no
Mo2 Mo2 Mo3 2_657 1_555 2_657 45.04(4) no
Mo2 Mo2 Cl1 2_657 1_555 1_555 87.70(11) no
Mo2 Mo2 Cl2 2_657 1_555 2_657 87.40(10) no
Mo2 Mo2 Cl3 2_657 1_555 1_555 87.82(12) no
Mo2 Mo2 Cl4 2_657 1_555 1_555 87.43(12) no
Mo2 Mo2 C8 2_657 1_555 1_555 176.0(4) no
Mo3 Mo2 Mo3 1_555 1_555 2_657 90.07(6) no
Mo3 Mo2 Cl1 1_555 1_555 1_555 57.91(10) no
Mo3 Mo2 Cl2 1_555 1_555 2_657 117.63(12) no
Mo3 Mo2 Cl3 1_555 1_555 1_555 118.06(14) no
Mo3 Mo2 Cl4 1_555 1_555 1_555 58.04(13) no
Mo3 Mo2 C8 1_555 1_555 1_555 138.7(4) no
Mo3 Mo2 Cl1 2_657 1_555 1_555 118.32(12) no
Mo3 Mo2 Cl2 2_657 1_555 2_657 58.14(11) no
Mo3 Mo2 Cl3 2_657 1_555 1_555 58.39(11) no
Mo3 Mo2 Cl4 2_657 1_555 1_555 117.77(11) no
Mo3 Mo2 C8 2_657 1_555 1_555 131.2(4) no
Cl1 Mo2 Cl2 1_555 1_555 2_657 175.04(15) no
Cl1 Mo2 Cl3 1_555 1_555 1_555 89.94(15) no
Cl1 Mo2 Cl4 1_555 1_555 1_555 89.81(15) no
Cl1 Mo2 C8 1_555 1_555 1_555 95.9(4) no
Cl2 Mo2 Cl3 2_657 1_555 1_555 90.7(2) no
Cl2 Mo2 Cl4 2_657 1_555 1_555 89.2(2) no
Cl2 Mo2 C8 2_657 1_555 1_555 89.0(4) no
Cl3 Mo2 Cl4 1_555 1_555 1_555 175.25(15) no
Cl3 Mo2 C8 1_555 1_555 1_555 90.4(4) no
Cl4 Mo2 C8 1_555 1_555 1_555 94.3(4) no
Mo1 Mo3 Mo1 1_555 1_555 2_657 90.02(7) no
Mo1 Mo3 Mo2 1_555 1_555 1_555 59.86(6) no
Mo1 Mo3 Mo2 1_555 1_555 2_657 60.15(5) no
Mo1 Mo3 Mo3 1_555 1_555 2_657 45.05(4) no
Mo1 Mo3 Cl1 1_555 1_555 1_555 58.12(10) no
Mo1 Mo3 Cl2 1_555 1_555 1_555 57.71(12) no
Mo1 Mo3 Cl3 1_555 1_555 2_657 118.43(11) no
Mo1 Mo3 Cl4 1_555 1_555 1_555 118.15(13) no
Mo1 Mo3 P1 1_555 1_555 1_555 133.12(12) no
Mo1 Mo3 Mo2 2_657 1_555 1_555 60.11(5) no
Mo1 Mo3 Mo2 2_657 1_555 2_657 59.82(5) no
Mo1 Mo3 Mo3 2_657 1_555 2_657 44.97(4) no
Mo1 Mo3 Cl1 2_657 1_555 1_555 118.04(11) no
Mo1 Mo3 Cl2 2_657 1_555 1_555 117.95(12) no
Mo1 Mo3 Cl3 2_657 1_555 2_657 57.85(12) no
Mo1 Mo3 Cl4 2_657 1_555 1_555 57.97(11) no
Mo1 Mo3 P1 2_657 1_555 1_555 136.85(13) no
Mo2 Mo3 Mo2 1_555 1_555 2_657 89.93(6) no
Mo2 Mo3 Mo3 1_555 1_555 2_657 44.96(4) no
Mo2 Mo3 Cl1 1_555 1_555 1_555 57.95(10) no
Mo2 Mo3 Cl2 1_555 1_555 1_555 117.55(14) no
Mo2 Mo3 Cl3 1_555 1_555 2_657 117.94(13) no
Mo2 Mo3 Cl4 1_555 1_555 1_555 58.31(11) no
Mo2 Mo3 P1 1_555 1_555 1_555 135.12(13) no
Mo2 Mo3 Mo3 2_657 1_555 2_657 44.96(4) no
Mo2 Mo3 Cl1 2_657 1_555 1_555 118.25(11) no
Mo2 Mo3 Cl2 2_657 1_555 1_555 58.16(10) no
Mo2 Mo3 Cl3 2_657 1_555 2_657 58.30(11) no
Mo2 Mo3 Cl4 2_657 1_555 1_555 117.77(12) no
Mo2 Mo3 P1 2_657 1_555 1_555 134.90(13) no
Mo3 Mo3 Cl1 2_657 1_555 1_555 87.67(10) no
Mo3 Mo3 Cl2 2_657 1_555 1_555 87.37(12) no
Mo3 Mo3 Cl3 2_657 1_555 2_657 87.70(11) no
Mo3 Mo3 Cl4 2_657 1_555 1_555 87.59(12) no
Mo3 Mo3 P1 2_657 1_555 1_555 178.17(13) no
Cl1 Mo3 Cl2 1_555 1_555 1_555 89.74(14) no
Cl1 Mo3 Cl3 1_555 1_555 2_657 175.33(15) no
Cl1 Mo3 Cl4 1_555 1_555 1_555 90.00(14) no
Cl1 Mo3 P1 1_555 1_555 1_555 91.12(14) no
Cl2 Mo3 Cl3 1_555 1_555 2_657 90.6(2) no
Cl2 Mo3 Cl4 1_555 1_555 1_555 175.0(2) no
Cl2 Mo3 P1 1_555 1_555 1_555 91.25(15) no
Cl3 Mo3 Cl4 2_657 1_555 1_555 89.2(2) no
Cl3 Mo3 P1 2_657 1_555 1_555 93.52(15) no
Cl4 Mo3 P1 1_555 1_555 1_555 93.8(2) no
Mo1 Cl1 Mo2 1_555 1_555 1_555 63.89(10) no
Mo1 Cl1 Mo3 1_555 1_555 1_555 64.05(10) no
Mo2 Cl1 Mo3 1_555 1_555 1_555 64.14(10) no
Mo1 Cl2 Mo2 1_555 1_555 2_657 64.11(10) no
Mo1 Cl2 Mo3 1_555 1_555 1_555 63.96(10) no
Mo2 Cl2 Mo3 2_657 1_555 1_555 63.70(10) no
Mo1 Cl3 Mo2 1_555 1_555 1_555 63.42(11) no
Mo1 Cl3 Mo3 1_555 1_555 2_657 63.64(12) no
Mo2 Cl3 Mo3 1_555 1_555 2_657 63.31(11) no
Mo1 Cl4 Mo2 2_657 1_555 1_555 63.88(11) no
Mo1 Cl4 Mo3 2_657 1_555 1_555 63.92(12) no
Mo2 Cl4 Mo3 1_555 1_555 1_555 63.65(12) no
Mo3 P1 C15 1_555 1_555 1_555 114.5(5) no
Mo3 P1 C19 1_555 1_555 1_555 111.0(5) no
Mo3 P1 C23 1_555 1_555 1_555 116.1(6) no
C15 P1 C19 1_555 1_555 1_555 107.1(9) no
C15 P1 C23 1_555 1_555 1_555 102.8(8) no
C19 P1 C23 1_555 1_555 1_555 104.4(8) no
Mo1 C1 C2 1_555 1_555 1_555 114.7(10) yes
Mo1 C1 H1a 1_555 1_555 1_555 108.1 no
Mo1 C1 H1b 1_555 1_555 1_555 108.1 no
C2 C1 H1a 1_555 1_555 1_555 108.1 no
C2 C1 H1b 1_555 1_555 1_555 108.1 no
H1a C1 H1b 1_555 1_555 1_555 109.5 no
C1 C2 C3 1_555 1_555 1_555 122(2) no
C1 C2 C7 1_555 1_555 1_555 122(2) no
C3 C2 C7 1_555 1_555 1_555 117(2) no
C2 C3 C4 1_555 1_555 1_555 123(2) no
C2 C3 H3 1_555 1_555 1_555 118 no
C4 C3 H3 1_555 1_555 1_555 118 no
C3 C4 C5 1_555 1_555 1_555 118(3) no
C3 C4 H4 1_555 1_555 1_555 121 no
C5 C4 H4 1_555 1_555 1_555 121 no
C4 C5 C6 1_555 1_555 1_555 119(3) no
C4 C5 H5 1_555 1_555 1_555 120 no
C6 C5 H5 1_555 1_555 1_555 120 no
C5 C6 C7 1_555 1_555 1_555 123(3) no
C5 C6 H6 1_555 1_555 1_555 118 no
C7 C6 H6 1_555 1_555 1_555 118 no
C2 C7 C6 1_555 1_555 1_555 120(2) no
C2 C7 H7 1_555 1_555 1_555 120 no
C6 C7 H7 1_555 1_555 1_555 120 no
Mo2 C8 C9 1_555 1_555 1_555 115.0(10) yes
Mo2 C8 H8a 1_555 1_555 1_555 108.1 no
Mo2 C8 H8b 1_555 1_555 1_555 108.1 no
C9 C8 H8a 1_555 1_555 1_555 108.1 no
C9 C8 H8b 1_555 1_555 1_555 108.1 no
H8a C8 H8b 1_555 1_555 1_555 109.5 no
C8 C9 C10 1_555 1_555 1_555 123(2) no
C8 C9 C14 1_555 1_555 1_555 121(2) no
C10 C9 C14 1_555 1_555 1_555 116(2) no
C9 C10 C11 1_555 1_555 1_555 120(2) no
C9 C10 H10 1_555 1_555 1_555 120 no
C11 C10 H10 1_555 1_555 1_555 120 no
C10 C11 C12 1_555 1_555 1_555 123(2) no
C10 C11 H11 1_555 1_555 1_555 119 no
C12 C11 H11 1_555 1_555 1_555 119 no
C11 C12 C13 1_555 1_555 1_555 117(2) no
C11 C12 H12 1_555 1_555 1_555 121 no
C13 C12 H12 1_555 1_555 1_555 121 no
C12 C13 C14 1_555 1_555 1_555 121(2) no
C12 C13 H13 1_555 1_555 1_555 119 no
C14 C13 H13 1_555 1_555 1_555 119 no
C9 C14 C13 1_555 1_555 1_555 122(2) no
C9 C14 H14 1_555 1_555 1_555 119 no
C13 C14 H14 1_555 1_555 1_555 119 no
P1 C15 C16 1_555 1_555 1_555 113.9(12) no
P1 C15 H15a 1_555 1_555 1_555 108.3 no
P1 C15 H15b 1_555 1_555 1_555 108.3 no
C16 C15 H15a 1_555 1_555 1_555 108.3 no
C16 C15 H15b 1_555 1_555 1_555 108.3 no
H15a C15 H15b 1_555 1_555 1_555 109.5(13) no
C15 C16 C17 1_555 1_555 1_555 116(2) no
C15 C16 H16a 1_555 1_555 1_555 108 no
C15 C16 H16b 1_555 1_555 1_555 108 no
C17 C16 H16a 1_555 1_555 1_555 108 no
C17 C16 H16b 1_555 1_555 1_555 108 no
H16a C16 H16b 1_555 1_555 1_555 109 no
C16 C17 C18 1_555 1_555 1_555 113(3) no
C16 C17 H17a 1_555 1_555 1_555 109 no
C16 C17 H17b 1_555 1_555 1_555 109 no
C18 C17 H17a 1_555 1_555 1_555 109 no
C18 C17 H17b 1_555 1_555 1_555 109 no
H17a C17 H17b 1_555 1_555 1_555 109 no
C17 C18 H18a 1_555 1_555 1_555 109 no
C17 C18 H18b 1_555 1_555 1_555 109 no
C17 C18 H18c 1_555 1_555 1_555 109 no
H18a C18 H18b 1_555 1_555 1_555 109 no
H18a C18 H18c 1_555 1_555 1_555 109 no
H18b C18 H18c 1_555 1_555 1_555 109 no
P1 C19 C20 1_555 1_555 1_555 115.9(11) no
P1 C19 H19a 1_555 1_555 1_555 107.8 no
P1 C19 H19b 1_555 1_555 1_555 107.8 no
C20 C19 H19a 1_555 1_555 1_555 107.8 no
C20 C19 H19b 1_555 1_555 1_555 107.8 no
H19a C19 H19b 1_555 1_555 1_555 109.5 no
C19 C20 C21 1_555 1_555 1_555 113.0(14) no
C19 C20 H20a 1_555 1_555 1_555 109(2) no
C19 C20 H20b 1_555 1_555 1_555 108.6 no
C21 C20 H20a 1_555 1_555 1_555 108.6 no
C21 C20 H20b 1_555 1_555 1_555 108.6 no
H20a C20 H20b 1_555 1_555 1_555 109.5 no
C20 C21 C22 1_555 1_555 1_555 112(2) no
C20 C21 H21a 1_555 1_555 1_555 109 no
C20 C21 H21b 1_555 1_555 1_555 109 no
C22 C21 H21a 1_555 1_555 1_555 109 no
C22 C21 H21b 1_555 1_555 1_555 109 no
H21a C21 H21b 1_555 1_555 1_555 109 no
C21 C22 H22a 1_555 1_555 1_555 109 no
C21 C22 H22b 1_555 1_555 1_555 109 no
C21 C22 H22c 1_555 1_555 1_555 109 no
H22a C22 H22b 1_555 1_555 1_555 109 no
H22a C22 H22c 1_555 1_555 1_555 109 no
H22b C22 H22c 1_555 1_555 1_555 109 no
P1 C23 C24 1_555 1_555 1_555 116.3(12) no
P1 C23 H23a 1_555 1_555 1_555 107.7 no
P1 C23 H23b 1_555 1_555 1_555 107.7 no
C24 C23 H23a 1_555 1_555 1_555 107.7 no
C24 C23 H23b 1_555 1_555 1_555 107.7 no
H23a C23 H23b 1_555 1_555 1_555 109.5 no
C23 C24 C25 1_555 1_555 1_555 110.8 no
C23 C24 H24a 1_555 1_555 1_555 109.1 no
C23 C24 H24b 1_555 1_555 1_555 109.1 no
C25 C24 H24a 1_555 1_555 1_555 109.1 no
C25 C24 H24b 1_555 1_555 1_555 109 no
H24a C24 H24b 1_555 1_555 1_555 109.5 no
C24 C25 C26 1_555 1_555 1_555 112(2) no
C24 C25 H25a 1_555 1_555 1_555 109 no
C24 C25 H25b 1_555 1_555 1_555 109 no
C26 C25 H25a 1_555 1_555 1_555 109 no
C26 C25 H25b 1_555 1_555 1_555 109 no
H25a C25 H25b 1_555 1_555 1_555 109 no
C25 C26 H26a 1_555 1_555 1_555 109 no
C25 C26 H26b 1_555 1_555 1_555 109 no
C25 C26 H26c 1_555 1_555 1_555 109 no
H26a C26 H26b 1_555 1_555 1_555 109 no
H26a C26 H26c 1_555 1_555 1_555 109 no
H26b C26 H26c 1_555 1_555 1_555 109 no

loop_
_geom_bond_atom_site_label_1
_geom_bond_atom_site_label_2
_geom_bond_site_symmetry_1
_geom_bond_site_symmetry_2
_geom_bond_distance
_geom_bond_publ_flag
Mo1 Mo1 1_555 2_555 3.705(3) yes
Mo1 Mo2 1_555 1_555 2.612(2) yes
Mo1 Mo2 1_555 2_555 2.623(2) yes
Mo1 Mo3 1_555 1_555 2.618(2) yes
Mo1 Mo3 1_555 2_555 2.621(2) yes
Mo1 Cl1 1_555 1_555 2.472(4) yes
Mo1 Cl2 1_555 1_555 2.463(4) yes
Mo1 Cl3 1_555 1_555 2.477(5) yes
Mo1 Cl4 1_555 2_555 2.474(4) yes
Mo1 C1 1_555 1_555 2.271(15) yes
Mo2 Mo2 1_555 2_555 3.699(3) yes
Mo2 Mo3 1_555 1_555 2.617(2) yes
Mo2 Mo3 1_555 2_555 2.617(2) yes
Mo2 Cl1 1_555 1_555 2.465(4) yes
Mo2 Cl2 1_555 2_555 2.480(4) yes
Mo2 Cl3 1_555 1_555 2.492(5) yes
Mo2 Cl4 1_555 1_555 2.485(4) yes
Mo2 C8 1_555 1_555 2.239(14) yes
Mo3 Mo3 1_555 2_555 3.704(3) yes
Mo3 Cl1 1_555 1_555 2.464(4) yes
Mo3 Cl2 1_555 1_555 2.480(5) yes
Mo3 Cl3 1_555 2_555 2.495(4) yes
Mo3 Cl4 1_555 1_555 2.478(5) yes
Mo3 P 1_555 1_555 2.612(5) yes
P C15 1_555 1_555 1.81(2) yes
P C19 1_555 1_555 1.83(2) yes
P C23 1_555 1_555 1.83(2) yes
C1 C2 1_555 1_555 1.48(2) yes
C1 H1a 1_555 1_555 1.08 no
C1 H1b 1_555 1_555 1.08 no
C2 C3 1_555 1_555 1.39(2) no
C2 C7 1_555 1_555 1.37(2) no
C3 C4 1_555 1_555 1.39(3) no
C3 H3 1_555 1_555 .95 no
C4 C5 1_555 1_555 1.36(4) no
C4 H4 1_555 1_555 .95 no
C5 C6 1_555 1_555 1.35(3) no
C5 H5 1_555 1_555 .95 no
C6 C7 1_555 1_555 1.37(3) no
C6 H6 1_555 1_555 .95 no
C7 H7 1_555 1_555 .95 no
C8 C9 1_555 1_555 1.50(2) yes
C8 H8a 1_555 1_555 1.08 no
C8 H8b 1_555 1_555 1.08 no
C9 C10 1_555 1_555 1.37(2) no
C9 C14 1_555 1_555 1.39(2) no
C10 C11 1_555 1_555 1.40(2) no
C10 H10 1_555 1_555 .95 no
C11 C12 1_555 1_555 1.36(3) no
C11 H11 1_555 1_555 .95 no
C12 C13 1_555 1_555 1.34(3) no
C12 H12 1_555 1_555 .95 no
C13 C14 1_555 1_555 1.39(2) no
C13 H13 1_555 1_555 .95 no
C14 H14 1_555 1_555 .95 no
C15 C16 1_555 1_555 1.50(2) no
C15 H15a 1_555 1_555 1.08 no
C15 H15b 1_555 1_555 1.08 no
C16 C17 1_555 1_555 1.53(3) no
C16 H16a 1_555 1_555 1.08 no
C16 H16b 1_555 1_555 1.08 no
C17 C18 1_555 1_555 1.37(3) no
C17 H17a 1_555 1_555 1.08 no
C17 H17b 1_555 1_555 1.08 no
C18 H18a 1_555 1_555 1.08 no
C18 H18b 1_555 1_555 1.08 no
C18 H18c 1_555 1_555 1.08 no
C19 C20 1_555 1_555 1.52(2) no
C19 H19a 1_555 1_555 1.08 no
C19 H19b 1_555 1_555 1.08 no
C20 C21 1_555 1_555 1.51(2) no
C20 H20a 1_555 1_555 1.08 no
C20 H20b 1_555 1_555 1.08 no
C21 C22 1_555 1_555 1.51(2) no
C21 H21a 1_555 1_555 1.08 no
C21 H21b 1_555 1_555 1.08 no
C22 H22a 1_555 1_555 1.08 no
C22 H22b 1_555 1_555 1.08 no
C22 H22c 1_555 1_555 1.08 no
C23 C24 1_555 1_555 1.53(2) no
C23 H23a 1_555 1_555 1.08 no
C23 H23b 1_555 1_555 1.08 no
C24 C25 1_555 1_555 1.50(2) no
C24 H24a 1_555 1_555 1.08 no
C24 H24b 1_555 1_555 1.08 no
C25 C26 1_555 1_555 1.50(3) no
C25 H25a 1_555 1_555 1.08 no
C25 H25b 1_555 1_555 1.08 no
C26 H26a 1_555 1_555 1.08 no
C26 H26b 1_555 1_555 1.08 no
C26 H26c 1_555 1_555 1.08 no
